data_4334725
loop_
_publ_author_name
'Lakmal C. Kalutarage'
'Philip D. Martin'
'Mary Jane Heeg'
'Charles H. Winter'

_publ_section_title
;
 Synthesis, Structure, and Solution Reduction Reactions of Volatile and
 Thermally Stable Mid to Late First Row Transition Metal Complexes
 Containing Hydrazonate Ligands
;
_journal_name_full 'Inorganic Chemistry'
_journal_page_first 5385
_journal_page_last 5394
_journal_paper_doi 10.1021/ic400337m
_journal_volume 52
_journal_year 2013
_chemical_formula_sum 'C18 H32 Co N4 O2'
_chemical_formula_weight 395.41
_chemical_name_systematic
; 
 ? 
;
_space_group_IT_number 61
_symmetry_space_group_name_Hall '-P 2ac 2ab'
_symmetry_space_group_name_H-M 'P b c a'
_atom_sites_solution_hydrogens geom
_atom_sites_solution_primary direct
_atom_sites_solution_secondary difmap
_audit_creation_method SHELXL-97
_cell_angle_alpha 90.00
_cell_angle_beta 90.00
_cell_angle_gamma 90.00
_cell_formula_units_Z 8
_cell_length_a 10.7993(17)
_cell_length_b 11.3336(18)
_cell_length_c 34.616(5)
_cell_measurement_temperature 100(2)
_cell_volume 4236.8(11)
_computing_structure_refinement 'SHELXL-97 (Sheldrick, 2008)'
_computing_structure_solution 'SHELXS-97 (Sheldrick, 2008)'
_diffrn_ambient_temperature 100(2)
_diffrn_measured_fraction_theta_full 0.990
_diffrn_measured_fraction_theta_max 0.990
_diffrn_radiation_monochromator graphite
_diffrn_radiation_source 'fine-focus sealed tube'
_diffrn_radiation_type MoK\a
_diffrn_radiation_wavelength 0.71073
_diffrn_reflns_av_R_equivalents 0.0522
_diffrn_reflns_av_sigmaI/netI 0.0221
_diffrn_reflns_limit_h_max 13
_diffrn_reflns_limit_h_min -13
_diffrn_reflns_limit_k_max 14
_diffrn_reflns_limit_k_min -14
_diffrn_reflns_limit_l_max 43
_diffrn_reflns_limit_l_min -43
_diffrn_reflns_number 59113
_diffrn_reflns_theta_full 26.79
_diffrn_reflns_theta_max 26.79
_diffrn_reflns_theta_min 2.22
_exptl_absorpt_coefficient_mu 0.827
_exptl_crystal_density_diffrn 1.240
_exptl_crystal_F_000 1688
_refine_diff_density_max 0.432
_refine_diff_density_min -0.854
_refine_diff_density_rms 0.061
_refine_ls_extinction_method none
_refine_ls_goodness_of_fit_ref 1.126
_refine_ls_hydrogen_treatment mixed
_refine_ls_matrix_type full
_refine_ls_number_parameters 236
_refine_ls_number_reflns 4477
_refine_ls_number_restraints 0
_refine_ls_restrained_S_all 1.126
_refine_ls_R_factor_all 0.0488
_refine_ls_R_factor_gt 0.0372
_refine_ls_shift/su_max 0.001
_refine_ls_shift/su_mean 0.000
_refine_ls_structure_factor_coef Fsqd
_refine_ls_weighting_details 'calc w=1/[\s^2^(Fo^2^)+(0.1000P)^2^+0.0000P] where P=(Fo^2^+2Fc^2^)/3'
_refine_ls_weighting_scheme calc
_refine_ls_wR_factor_gt 0.1327
_refine_ls_wR_factor_ref 0.1445
_reflns_number_gt 3653
_reflns_number_total 4477
_reflns_threshold_expression >2sigma(I)
_cod_data_source_file ic400337m_si_002_3.cif
_cod_data_source_block lk797_pbca_s
_cod_database_code 4334725

loop_
_symmetry_equiv_pos_as_xyz
'x, y, z'
'x+1/2, -y+1/2, -z'
'-x, y+1/2, -z+1/2'
'-x+1/2, -y, z+1/2'
'-x, -y, -z'
'-x-1/2, y-1/2, z'
'x, -y-1/2, z-1/2'
'x-1/2, y, -z-1/2'

loop_
_atom_site_label
_atom_site_type_symbol
_atom_site_fract_x
_atom_site_fract_y
_atom_site_fract_z
_atom_site_U_iso_or_equiv
_atom_site_adp_type
_atom_site_occupancy
_atom_site_symmetry_multiplicity
_atom_site_calc_flag
_atom_site_refinement_flags
Co1 Co -0.000117(19) 0.60391(2) 0.375783(7) 0.01459(14) Uani 1 1 d .
N1 N -0.11609(14) 0.48930(13) 0.35394(4) 0.0181(3) Uani 1 1 d .
O2 O -0.05809(12) 0.67636(11) 0.42252(4) 0.0214(3) Uani 1 1 d .
O1 O 0.00378(11) 0.70336(12) 0.33090(4) 0.0180(3) Uani 1 1 d .
N2 N -0.15758(14) 0.49177(13) 0.31907(4) 0.0186(3) Uani 1 1 d .
C10 C 0.2026(2) 0.4616(2) 0.33449(6) 0.0384(6) Uani 1 1 d .
H10A H 0.1406 0.4008 0.3401 0.058 Uiso 1 1 calc R
H10B H 0.2665 0.4288 0.3175 0.058 Uiso 1 1 calc R
H10C H 0.1625 0.5286 0.3217 0.058 Uiso 1 1 calc R
C14 C 0.1152(2) 0.61371(18) 0.45884(6) 0.0264(5) Uani 1 1 d .
H25 H 0.1456 0.6117 0.4846 0.032 Uiso 1 1 calc R
C1 C -0.04884(17) 0.67479(15) 0.29908(5) 0.0175(4) Uani 1 1 d .
C2 C -0.12322(17) 0.57638(16) 0.29363(5) 0.0181(4) Uani 1 1 d .
H10 H -0.1548 0.5669 0.2682 0.022 Uiso 1 1 calc R
C3 C -0.1744(2) 0.39286(17) 0.37711(5) 0.0219(5) Uani 1 1 d .
C4 C -0.1760(2) 0.27774(16) 0.35471(6) 0.0272(5) Uani 1 1 d .
H3 H -0.2282 0.2866 0.3317 0.041 Uiso 1 1 calc R
H1 H -0.2095 0.2149 0.3711 0.041 Uiso 1 1 calc R
H2 H -0.0915 0.2574 0.3468 0.041 Uiso 1 1 calc R
C5 C -0.3065(2) 0.4314(2) 0.38680(7) 0.0323(5) Uani 1 1 d .
H5 H -0.3040 0.5025 0.4029 0.048 Uiso 1 1 calc R
H6 H -0.3487 0.3681 0.4009 0.048 Uiso 1 1 calc R
H4 H -0.3515 0.4483 0.3629 0.048 Uiso 1 1 calc R
C6 C -0.0974(2) 0.3780(2) 0.41365(6) 0.0380(6) Uani 1 1 d .
H7 H -0.0121 0.3576 0.4066 0.057 Uiso 1 1 calc R
H8 H -0.1329 0.3150 0.4295 0.057 Uiso 1 1 calc R
H9 H -0.0977 0.4521 0.4283 0.057 Uiso 1 1 calc R
C7 C -0.02526(18) 0.75586(19) 0.26503(6) 0.0218(4) Uani 1 1 d .
H14 H -0.0789 0.7302 0.2430 0.026 Uiso 1 1 calc R
C8 C 0.1096(2) 0.7447(2) 0.25283(6) 0.0324(5) Uani 1 1 d .
H11 H 0.1633 0.7620 0.2749 0.049 Uiso 1 1 calc R
H12 H 0.1269 0.8007 0.2320 0.049 Uiso 1 1 calc R
H13 H 0.1254 0.6642 0.2437 0.049 Uiso 1 1 calc R
C9 C -0.0575(2) 0.88246(16) 0.27513(6) 0.0267(5) Uani 1 1 d .
H17 H -0.1447 0.8871 0.2828 0.040 Uiso 1 1 calc R
H16 H -0.0433 0.9330 0.2526 0.040 Uiso 1 1 calc R
H15 H -0.0052 0.9091 0.2966 0.040 Uiso 1 1 calc R
N3 N 0.16086(14) 0.55538(13) 0.39626(5) 0.0196(3) Uani 1 1 d .
C11 C 0.26206(18) 0.50318(18) 0.37223(5) 0.0247(5) Uani 1 1 d .
C12 C 0.3227(2) 0.40058(19) 0.39257(8) 0.0367(6) Uani 1 1 d .
H19 H 0.3611 0.4282 0.4166 0.055 Uiso 1 1 calc R
H20 H 0.3862 0.3662 0.3758 0.055 Uiso 1 1 calc R
H18 H 0.2601 0.3407 0.3986 0.055 Uiso 1 1 calc R
C13 C 0.3566(2) 0.5989(2) 0.36434(9) 0.0470(7) Uani 1 1 d .
H21 H 0.3173 0.6633 0.3499 0.071 Uiso 1 1 calc R
H23 H 0.4249 0.5662 0.3491 0.071 Uiso 1 1 calc R
H22 H 0.3888 0.6292 0.3889 0.071 Uiso 1 1 calc R
N4 N 0.19307(15) 0.56656(14) 0.43198(5) 0.0246(4) Uani 1 1 d .
C15 C -0.00076(17) 0.6640(2) 0.45482(6) 0.0227(5) Uani 1 1 d .
C16 C -0.0653(2) 0.70979(19) 0.49072(6) 0.0315(5) Uani 1 1 d .
H29 H -0.0203 0.6789 0.5138 0.038 Uiso 1 1 calc R
C17 C -0.0611(2) 0.8436(2) 0.49201(7) 0.0412(6) Uani 1 1 d .
H26 H 0.0252 0.8701 0.4907 0.062 Uiso 1 1 calc R
H27 H -0.0987 0.8713 0.5161 0.062 Uiso 1 1 calc R
H28 H -0.1071 0.8757 0.4700 0.062 Uiso 1 1 calc R
C18 C -0.1979(2) 0.6647(2) 0.49224(7) 0.0405(6) Uani 1 1 d .
H30 H -0.2363 0.6889 0.5166 0.061 Uiso 1 1 calc R
H31 H -0.1979 0.5784 0.4905 0.061 Uiso 1 1 calc R
H32 H -0.2450 0.6977 0.4706 0.061 Uiso 1 1 calc R

loop_
_atom_site_aniso_label
_atom_site_aniso_U_11
_atom_site_aniso_U_22
_atom_site_aniso_U_33
_atom_site_aniso_U_23
_atom_site_aniso_U_13
_atom_site_aniso_U_12
Co1 0.0139(2) 0.0151(2) 0.0147(2) -0.00013(9) -0.00073(8) -0.00002(8)
N1 0.0185(8) 0.0181(8) 0.0178(8) 0.0017(6) -0.0022(6) -0.0032(6)
O2 0.0233(8) 0.0239(7) 0.0170(7) -0.0007(5) -0.0030(6) 0.0066(6)
O1 0.0211(8) 0.0165(7) 0.0165(7) 0.0007(5) -0.0008(5) -0.0030(5)
N2 0.0183(8) 0.0192(8) 0.0184(8) -0.0008(6) -0.0006(6) -0.0007(6)
C10 0.0316(12) 0.0497(14) 0.0339(12) -0.0118(11) 0.0034(10) 0.0138(11)
C14 0.0285(12) 0.0280(11) 0.0226(10) -0.0059(8) -0.0089(9) 0.0068(8)
C1 0.0157(9) 0.0190(9) 0.0176(9) 0.0006(7) 0.0032(8) 0.0049(8)
C2 0.0182(10) 0.0201(9) 0.0160(9) -0.0003(7) -0.0006(7) 0.0013(7)
C3 0.0244(11) 0.0205(10) 0.0207(10) 0.0037(7) -0.0016(8) -0.0084(8)
C4 0.0298(11) 0.0199(10) 0.0318(11) 0.0039(9) -0.0011(9) -0.0024(8)
C5 0.0354(13) 0.0259(11) 0.0357(12) 0.0031(10) 0.0116(10) -0.0076(10)
C6 0.0492(15) 0.0366(13) 0.0283(12) 0.0141(10) -0.0136(11) -0.0211(11)
C7 0.0231(10) 0.0249(11) 0.0174(9) 0.0050(8) 0.0013(8) 0.0001(8)
C8 0.0331(12) 0.0326(12) 0.0315(11) 0.0068(9) 0.0137(9) 0.0011(9)
C9 0.0265(12) 0.0232(11) 0.0303(11) 0.0093(8) 0.0087(9) 0.0016(8)
N3 0.0161(8) 0.0172(8) 0.0254(8) -0.0042(7) -0.0022(6) 0.0008(6)
C11 0.0181(10) 0.0228(11) 0.0331(11) -0.0027(8) 0.0038(8) 0.0034(8)
C12 0.0327(14) 0.0299(12) 0.0476(15) -0.0043(10) 0.0010(11) 0.0141(9)
C13 0.0359(15) 0.0323(14) 0.0728(19) -0.0096(12) 0.0251(14) -0.0072(10)
N4 0.0219(9) 0.0236(9) 0.0284(9) -0.0048(7) -0.0075(7) 0.0023(7)
C15 0.0284(13) 0.0211(11) 0.0186(10) -0.0028(9) -0.0059(7) 0.0030(7)
C16 0.0364(13) 0.0416(12) 0.0167(9) -0.0019(9) -0.0038(9) 0.0175(10)
C17 0.0403(15) 0.0447(14) 0.0385(13) -0.0218(11) 0.0030(11) 0.0022(11)
C18 0.0509(16) 0.0355(13) 0.0351(13) 0.0073(10) 0.0174(11) 0.0088(11)

loop_
_atom_type_symbol
_atom_type_description
_atom_type_scat_dispersion_real
_atom_type_scat_dispersion_imag
_atom_type_scat_source
C C 0.0033 0.0016 'International Tables Vol C Tables 4.2.6.8 and 6.1.1.4'
H H 0.0000 0.0000 'International Tables Vol C Tables 4.2.6.8 and 6.1.1.4'
N N 0.0061 0.0033 'International Tables Vol C Tables 4.2.6.8 and 6.1.1.4'
O O 0.0106 0.0060 'International Tables Vol C Tables 4.2.6.8 and 6.1.1.4'
Co Co 0.3494 0.9721 'International Tables Vol C Tables 4.2.6.8 and 6.1.1.4'

loop_
_geom_angle_atom_site_label_1
_geom_angle_atom_site_label_2
_geom_angle_atom_site_label_3
_geom_angle
O2 Co1 O1 115.99(6)
O2 Co1 N3 96.01(6)
O1 Co1 N3 116.03(6)
O2 Co1 N1 113.64(6)
O1 Co1 N1 95.23(6)
N3 Co1 N1 121.48(6)
N2 N1 C3 111.87(14)
N2 N1 Co1 124.78(12)
C3 N1 Co1 123.21(12)
C15 O2 Co1 121.96(12)
C1 O1 Co1 122.53(12)
N1 N2 C2 121.99(15)
C11 C10 H10A 109.5
C11 C10 H10B 109.5
H10A C10 H10B 109.5
C11 C10 H10C 109.5
H10A C10 H10C 109.5
H10B C10 H10C 109.5
N4 C14 C15 130.68(19)
N4 C14 H25 114.7
C15 C14 H25 114.7
O1 C1 C2 125.23(17)
O1 C1 C7 116.16(16)
C2 C1 C7 118.61(17)
N2 C2 C1 129.78(17)
N2 C2 H10 115.1
C1 C2 H10 115.1
N1 C3 C4 111.06(16)
N1 C3 C6 107.25(16)
C4 C3 C6 109.64(17)
N1 C3 C5 107.55(16)
C4 C3 C5 110.26(17)
C6 C3 C5 111.02(19)
C3 C4 H3 109.5
C3 C4 H1 109.5
H3 C4 H1 109.5
C3 C4 H2 109.5
H3 C4 H2 109.5
H1 C4 H2 109.5
C3 C5 H5 109.5
C3 C5 H6 109.5
H5 C5 H6 109.5
C3 C5 H4 109.5
H5 C5 H4 109.5
H6 C5 H4 109.5
C3 C6 H7 109.5
C3 C6 H8 109.5
H7 C6 H8 109.5
C3 C6 H9 109.5
H7 C6 H9 109.5
H8 C6 H9 109.5
C1 C7 C9 110.82(16)
C1 C7 C8 109.04(16)
C9 C7 C8 111.23(18)
C1 C7 H14 108.6
C9 C7 H14 108.6
C8 C7 H14 108.6
C7 C8 H11 109.5
C7 C8 H12 109.5
H11 C8 H12 109.5
C7 C8 H13 109.5
H11 C8 H13 109.5
H12 C8 H13 109.5
C7 C9 H17 109.5
C7 C9 H16 109.5
H17 C9 H16 109.5
C7 C9 H15 109.5
H17 C9 H15 109.5
H16 C9 H15 109.5
N4 N3 C11 112.01(15)
N4 N3 Co1 123.99(13)
C11 N3 Co1 124.00(12)
N3 C11 C12 111.26(17)
N3 C11 C13 108.03(16)
C12 C11 C13 110.1(2)
N3 C11 C10 106.85(16)
C12 C11 C10 110.07(19)
C13 C11 C10 110.46(19)
C11 C12 H19 109.5
C11 C12 H20 109.5
H19 C12 H20 109.5
C11 C12 H18 109.5
H19 C12 H18 109.5
H20 C12 H18 109.5
C11 C13 H21 109.5
C11 C13 H23 109.5
H21 C13 H23 109.5
C11 C13 H22 109.5
H21 C13 H22 109.5
H23 C13 H22 109.5
N3 N4 C14 121.72(16)
O2 C15 C14 124.64(19)
O2 C15 C16 117.00(16)
C14 C15 C16 118.35(18)
C15 C16 C17 110.61(19)
C15 C16 C18 110.25(18)
C17 C16 C18 111.28(18)
C15 C16 H29 108.2
C17 C16 H29 108.2
C18 C16 H29 108.2
C16 C17 H26 109.5
C16 C17 H27 109.5
H26 C17 H27 109.5
C16 C17 H28 109.5
H26 C17 H28 109.5
H27 C17 H28 109.5
C16 C18 H30 109.5
C16 C18 H31 109.5
H30 C18 H31 109.5
C16 C18 H32 109.5
H30 C18 H32 109.5
H31 C18 H32 109.5

loop_
_geom_bond_atom_site_label_1
_geom_bond_atom_site_label_2
_geom_bond_distance
Co1 O2 1.9194(13)
Co1 O1 1.9198(14)
Co1 N3 1.9563(16)
Co1 N1 1.9564(15)
N1 N2 1.288(2)
N1 C3 1.495(2)
O2 C15 1.286(2)
O1 C1 1.281(2)
N2 C2 1.354(2)
C10 C11 1.530(3)
C10 H10A 0.9800
C10 H10B 0.9800
C10 H10C 0.9800
C14 N4 1.363(3)
C14 C15 1.383(3)
C14 H25 0.9500
C1 C2 1.387(3)
C1 C7 1.516(3)
C2 H10 0.9500
C3 C4 1.518(3)
C3 C6 1.523(3)
C3 C5 1.530(3)
C4 H3 0.9800
C4 H1 0.9800
C4 H2 0.9800
C5 H5 0.9800
C5 H6 0.9800
C5 H4 0.9800
C6 H7 0.9800
C6 H8 0.9800
C6 H9 0.9800
C7 C9 1.517(3)
C7 C8 1.522(3)
C7 H14 1.0000
C8 H11 0.9800
C8 H12 0.9800
C8 H13 0.9800
C9 H17 0.9800
C9 H16 0.9800
C9 H15 0.9800
N3 N4 1.291(2)
N3 C11 1.495(2)
C11 C12 1.509(3)
C11 C13 1.515(3)
C12 H19 0.9800
C12 H20 0.9800
C12 H18 0.9800
C13 H21 0.9800
C13 H23 0.9800
C13 H22 0.9800
C15 C16 1.517(3)
C16 C17 1.518(3)
C16 C18 1.521(3)
C16 H29 1.0000
C17 H26 0.9800
C17 H27 0.9800
C17 H28 0.9800
C18 H30 0.9800
C18 H31 0.9800
C18 H32 0.9800

loop_
_geom_torsion_atom_site_label_1
_geom_torsion_atom_site_label_2
_geom_torsion_atom_site_label_3
_geom_torsion_atom_site_label_4
_geom_torsion
O2 Co1 N1 N2 125.66(14)
O1 Co1 N1 N2 4.30(15)
N3 Co1 N1 N2 -120.64(14)
O2 Co1 N1 C3 -49.63(16)
O1 Co1 N1 C3 -170.99(15)
N3 Co1 N1 C3 64.07(16)
O1 Co1 O2 C15 -133.51(15)
N3 Co1 O2 C15 -10.68(16)
N1 Co1 O2 C15 117.58(15)
O2 Co1 O1 C1 -126.68(13)
N3 Co1 O1 C1 121.75(13)
N1 Co1 O1 C1 -7.17(14)
C3 N1 N2 C2 175.95(16)
Co1 N1 N2 C2 0.2(2)
Co1 O1 C1 C2 6.0(2)
Co1 O1 C1 C7 -173.30(12)
N1 N2 C2 C1 -4.1(3)
O1 C1 C2 N2 0.6(3)
C7 C1 C2 N2 179.94(18)
N2 N1 C3 C4 46.3(2)
Co1 N1 C3 C4 -137.86(14)
N2 N1 C3 C6 166.10(17)
Co1 N1 C3 C6 -18.1(2)
N2 N1 C3 C5 -74.4(2)
Co1 N1 C3 C5 101.41(17)
O1 C1 C7 C9 -54.1(2)
C2 C1 C7 C9 126.54(19)
O1 C1 C7 C8 68.7(2)
C2 C1 C7 C8 -110.7(2)
O2 Co1 N3 N4 5.95(15)
O1 Co1 N3 N4 128.76(14)
N1 Co1 N3 N4 -116.54(14)
O2 Co1 N3 C11 -172.77(14)
O1 Co1 N3 C11 -49.96(16)
N1 Co1 N3 C11 64.74(16)
N4 N3 C11 C12 43.8(2)
Co1 N3 C11 C12 -137.39(16)
N4 N3 C11 C13 -77.2(2)
Co1 N3 C11 C13 101.65(19)
N4 N3 C11 C10 163.93(16)
Co1 N3 C11 C10 -17.2(2)
C11 N3 N4 C14 179.17(17)
Co1 N3 N4 C14 0.3(2)
C15 C14 N4 N3 -5.0(4)
Co1 O2 C15 C14 9.8(3)
Co1 O2 C15 C16 -171.10(14)
N4 C14 C15 O2 -0.7(4)
N4 C14 C15 C16 -179.8(2)
O2 C15 C16 C17 -74.1(3)
C14 C15 C16 C17 105.1(2)
O2 C15 C16 C18 49.4(3)
C14 C15 C16 C18 -131.4(2)
